data_2216899
loop_
_publ_author_name
'Wang, Hongyun'
'Yin, Handong'

_publ_section_title
Di-\m~3~-oxido-bis(\m~2~-quinaldato-\k^2^<i>O</i>:<i>O</i>)bis(quinaldato-\k^2^<i>N</i>,<i>O</i>)tetrakis[di-<i>n</i>-butyltin(IV)]
_journal_coeditor_code BH2155
_journal_issue 1
_journal_name_full 'Acta Crystallographica Section E'
_journal_page_first m197
_journal_page_last m198
_journal_paper_doi 10.1107/S1600536807066378
_journal_volume 64
_journal_year 2008
_chemical_formula_iupac '[Sn4 (C4 H9)8 (C10 H6 N O2)4 O2]'
_chemical_formula_moiety 'C72 H96 N4 O10 Sn4'
_chemical_formula_sum 'C72 H96 N4 O10 Sn4'
_chemical_formula_weight 1652.29
_chemical_melting_point 426
_chemical_name_systematic
;
Di-\m~3~-oxido-bis(\m~2~-quinaldato-\k^2^O:O)bis(quinaldato-
\k^2^<i>N</i>,<i>O</i>)tetrakis[di-<i>n</i>-butyltin(IV)]
;
_space_group_IT_number 14
_symmetry_cell_setting monoclinic
_symmetry_space_group_name_Hall '-P 2yn'
_symmetry_space_group_name_H-M 'P 1 21/n 1'
_atom_sites_solution_hydrogens geom
_atom_sites_solution_primary direct
_atom_sites_solution_secondary difmap
_audit_creation_method SHELXL97
_cell_angle_alpha 90.00
_cell_angle_beta 93.971(5)
_cell_angle_gamma 90.00
_cell_formula_units_Z 2
_cell_length_a 13.096(5)
_cell_length_b 12.551(5)
_cell_length_c 22.278(9)
_cell_measurement_reflns_used 5520
_cell_measurement_temperature 298(2)
_cell_measurement_theta_max 22.81
_cell_measurement_theta_min 2.39
_cell_volume 3653(2)
_computing_cell_refinement 'SAINT (Siemens, 1996)'
_computing_data_collection 'SMART (Siemens, 1996)'
_computing_data_reduction 'SAINT (Siemens, 1996)'
_computing_molecular_graphics 'SHELXTL (Siemens, 1996)'
_computing_publication_material 'SHELXTL (Siemens, 1996)'
_computing_structure_refinement 'SHELXL97 (Sheldrick, 1997)'
_computing_structure_solution 'SHELXS97 (Sheldrick, 1997)'
_diffrn_ambient_temperature 298(2)
_diffrn_measured_fraction_theta_full 0.998
_diffrn_measured_fraction_theta_max 0.998
_diffrn_measurement_device_type 'Bruker SMART'
_diffrn_measurement_method '\f and \w scans'
_diffrn_radiation_monochromator graphite
_diffrn_radiation_source 'fine-focus sealed tube'
_diffrn_radiation_type MoK\a
_diffrn_radiation_wavelength 0.71073
_diffrn_reflns_av_R_equivalents 0.0424
_diffrn_reflns_av_sigmaI/netI 0.0492
_diffrn_reflns_limit_h_max 15
_diffrn_reflns_limit_h_min -15
_diffrn_reflns_limit_k_max 13
_diffrn_reflns_limit_k_min -14
_diffrn_reflns_limit_l_max 24
_diffrn_reflns_limit_l_min -26
_diffrn_reflns_number 18614
_diffrn_reflns_theta_full 25.01
_diffrn_reflns_theta_max 25.01
_diffrn_reflns_theta_min 1.75
_exptl_absorpt_coefficient_mu 1.409
_exptl_absorpt_correction_T_max 0.714
_exptl_absorpt_correction_T_min 0.517
_exptl_absorpt_correction_type multi-scan
_exptl_absorpt_process_details '(SADABS; Sheldrick, 1996)'
_exptl_crystal_colour colourless
_exptl_crystal_density_diffrn 1.502
_exptl_crystal_density_method 'not measured'
_exptl_crystal_description block
_exptl_crystal_F_000 1672
_exptl_crystal_size_max 0.52
_exptl_crystal_size_mid 0.31
_exptl_crystal_size_min 0.24
_refine_diff_density_max 0.916
_refine_diff_density_min -0.489
_refine_ls_extinction_method none
_refine_ls_goodness_of_fit_ref 1.004
_refine_ls_hydrogen_treatment constr
_refine_ls_matrix_type full
_refine_ls_number_parameters 410
_refine_ls_number_reflns 6437
_refine_ls_number_restraints 169
_refine_ls_restrained_S_all 1.019
_refine_ls_R_factor_all 0.0728
_refine_ls_R_factor_gt 0.0390
_refine_ls_shift/su_max 0.001
_refine_ls_shift/su_mean 0.000
_refine_ls_structure_factor_coef Fsqd
_refine_ls_weighting_details 'calc w=1/[\s^2^(Fo^2^)+(0.0700P)^2^+1.6257P] where P=(Fo^2^+2Fc^2^)/3'
_refine_ls_weighting_scheme calc
_refine_ls_wR_factor_gt 0.0966
_refine_ls_wR_factor_ref 0.1273
_reflns_number_gt 4499
_reflns_number_total 6437
_reflns_threshold_expression I>2\s(I)
_cod_data_source_file bh2155.cif
_cod_data_source_block I
_cod_original_cell_volume 3653(3)
_cod_original_sg_symbol_H-M 'P 21/n'
_cod_database_code 2216899
_cod_database_fobs_code 2216899

loop_
_symmetry_equiv_pos_as_xyz
'x, y, z'
'-x+1/2, y+1/2, -z+1/2'
'-x, -y, -z'
'x-1/2, -y-1/2, z-1/2'

loop_
_atom_site_type_symbol
_atom_site_label
_atom_site_fract_x
_atom_site_fract_y
_atom_site_fract_z
_atom_site_U_iso_or_equiv
_atom_site_adp_type
_atom_site_calc_flag
_atom_site_refinement_flags
_atom_site_occupancy
_atom_site_disorder_assembly
_atom_site_disorder_group
Sn Sn1 0.58177(3) 0.91100(3) 0.031663(18) 0.04351(14) Uani d . 1 . .
Sn Sn2 0.40982(3) 1.01477(3) 0.134696(18) 0.04798(15) Uani d . 1 . .
N N1 0.7010(4) 0.7402(4) 0.1158(2) 0.0499(12) Uani d . 1 . .
N N2 0.2731(4) 1.0753(4) 0.2026(2) 0.0496(12) Uani d . 1 . .
O O1 0.5611(3) 0.8952(3) 0.13314(18) 0.0552(11) Uani d . 1 . .
O O2 0.5595(4) 0.8522(4) 0.2299(2) 0.0719(14) Uani d . 1 . .
O O3 0.3094(3) 1.1246(3) 0.08965(17) 0.0552(11) Uani d . 1 . .
O O4 0.1692(4) 1.2240(4) 0.0797(2) 0.0786(15) Uani d . 1 . .
O O5 0.4664(3) 1.0120(3) 0.05126(16) 0.0447(9) Uani d . 1 . .
C C1 0.5892(4) 0.8379(5) 0.1812(3) 0.0508(16) Uani d . 1 . .
C C2 0.6629(4) 0.7465(5) 0.1691(3) 0.0502(15) Uani d . 1 . .
C C3 0.6865(5) 0.6729(6) 0.2153(3) 0.0622(18) Uani d . 1 . .
H H3 0.6594 0.6808 0.2526 0.075 Uiso calc R 1 . .
C C4 0.7488(6) 0.5906(6) 0.2050(3) 0.069(2) Uani d . 1 . .
H H4 0.7640 0.5412 0.2355 0.083 Uiso calc R 1 . .
C C5 0.7915(5) 0.5774(5) 0.1495(3) 0.0598(17) Uani d . 1 . .
C C6 0.7649(4) 0.6572(5) 0.1053(3) 0.0526(15) Uani d . 1 . .
C C7 0.8052(5) 0.6484(6) 0.0482(3) 0.0696(19) Uani d . 1 . .
H H7 0.7904 0.6999 0.0189 0.083 Uiso calc R 1 . .
C C8 0.8655(6) 0.5647(7) 0.0368(4) 0.079(2) Uani d . 1 . .
H H8 0.8904 0.5582 -0.0011 0.095 Uiso calc R 1 . .
C C9 0.8916(6) 0.4870(7) 0.0806(4) 0.085(2) Uani d . 1 . .
H H9 0.9333 0.4301 0.0714 0.102 Uiso calc R 1 . .
C C10 0.8567(6) 0.4944(6) 0.1359(4) 0.081(2) Uani d . 1 . .
H H10 0.8762 0.4440 0.1650 0.097 Uiso calc R 1 . .
C C11 0.2277(5) 1.1646(5) 0.1088(3) 0.0571(16) Uani d . 1 . .
C C12 0.2061(5) 1.1373(5) 0.1730(3) 0.0500(15) Uani d . 1 . .
C C13 0.1163(5) 1.1745(5) 0.1979(3) 0.0602(17) Uani d . 1 . .
H H13 0.0703 1.2185 0.1760 0.072 Uiso calc R 1 . .
C C14 0.0994(5) 1.1438(6) 0.2547(3) 0.0667(19) Uani d . 1 . .
H H14 0.0406 1.1670 0.2720 0.080 Uiso calc R 1 . .
C C15 0.1684(5) 1.0780(6) 0.2880(3) 0.0601(17) Uani d . 1 . .
C C16 0.2572(5) 1.0449(5) 0.2604(3) 0.0518(15) Uani d . 1 . .
C C17 0.3286(6) 0.9802(6) 0.2931(3) 0.0681(19) Uani d . 1 . .
H H17 0.3881 0.9598 0.2757 0.082 Uiso calc R 1 . .
C C18 0.3127(6) 0.9473(6) 0.3487(3) 0.074(2) Uani d . 1 . .
H H18 0.3609 0.9040 0.3694 0.089 Uiso calc R 1 . .
C C19 0.2245(7) 0.9772(7) 0.3759(4) 0.083(2) Uani d . 1 . .
H H19 0.2139 0.9532 0.4145 0.099 Uiso calc R 1 . .
C C20 0.1536(6) 1.0415(7) 0.3465(3) 0.077(2) Uani d . 1 . .
H H20 0.0951 1.0613 0.3652 0.093 Uiso calc R 1 . .
C C21 0.7297(5) 0.9809(5) 0.0427(3) 0.0567(16) Uani d DU 1 . .
H H21A 0.7774 0.9317 0.0261 0.068 Uiso calc R 1 . .
H H21B 0.7288 1.0446 0.0180 0.068 Uiso calc R 1 . .
C C22 0.7727(6) 1.0111(7) 0.1038(3) 0.085(2) Uani d DU 1 A .
H H22A 0.7805 0.9471 0.1280 0.102 Uiso calc R 1 . .
H H22B 0.7237 1.0566 0.1222 0.102 Uiso calc R 1 . .
C C23 0.8746(7) 1.0681(8) 0.1058(4) 0.103(3) Uani d DU 1 . .
H H23A 0.9024 1.0704 0.1473 0.124 Uiso calc PR 0.643(12) A 1
H H23B 0.9212 1.0263 0.0834 0.124 Uiso calc PR 0.643(12) A 1
H H23C 0.8602 1.1432 0.0992 0.124 Uiso d PR 0.357(12) A 2
H H23D 0.9063 1.0618 0.1463 0.124 Uiso d PR 0.357(12) A 2
C C24 0.8726(12) 1.1728(12) 0.0829(8) 0.131(5) Uani d PDU 0.643(12) A 1
H H24A 0.9407 1.1940 0.0747 0.196 Uiso calc PR 0.643(12) A 1
H H24B 0.8465 1.2203 0.1119 0.196 Uiso calc PR 0.643(12) A 1
H H24C 0.8293 1.1753 0.0464 0.196 Uiso calc PR 0.643(12) A 1
C C24' 0.9529(19) 1.033(2) 0.0654(12) 0.131(5) Uani d PDU 0.357(12) A 2
H H24D 0.9294 0.9707 0.0440 0.196 Uiso calc PR 0.357(12) A 2
H H24E 1.0154 1.0176 0.0888 0.196 Uiso calc PR 0.357(12) A 2
H H24F 0.9648 1.0892 0.0373 0.196 Uiso calc PR 0.357(12) A 2
C C25 0.5233(5) 0.7567(5) 0.0104(3) 0.0580(16) Uani d DU 1 . .
H H25A 0.5715 0.7200 -0.0135 0.070 Uiso calc R 1 . .
H H25B 0.5193 0.7171 0.0475 0.070 Uiso calc R 1 . .
C C26 0.4205(5) 0.7548(6) -0.0231(4) 0.086(2) Uani d DU 1 . .
H H26A 0.4267 0.7831 -0.0632 0.103 Uiso calc R 1 . .
H H26B 0.3747 0.8011 -0.0028 0.103 Uiso calc R 1 . .
C C27 0.3720(7) 0.6405(7) -0.0285(5) 0.114(3) Uani d DU 1 . .
H H27A 0.3720 0.6090 0.0113 0.136 Uiso calc R 1 . .
H H27B 0.3014 0.6465 -0.0444 0.136 Uiso calc R 1 . .
C C28 0.4260(9) 0.5720(9) -0.0665(6) 0.153(5) Uani d DU 1 . .
H H28A 0.4157 0.5958 -0.1074 0.230 Uiso calc R 1 . .
H H28B 0.4009 0.5005 -0.0634 0.230 Uiso calc R 1 . .
H H28C 0.4977 0.5737 -0.0543 0.230 Uiso calc R 1 . .
C C29 0.5124(5) 1.1132(5) 0.1885(3) 0.0577(16) Uani d DU 1 . .
H H29A 0.5268 1.0781 0.2269 0.069 Uiso calc R 1 . .
H H29B 0.5764 1.1173 0.1691 0.069 Uiso calc R 1 . .
C C30 0.4775(6) 1.2250(6) 0.2003(4) 0.084(2) Uani d DU 1 . .
H H30A 0.4157 1.2227 0.2219 0.101 Uiso calc R 1 . .
H H30B 0.4614 1.2611 0.1623 0.101 Uiso calc R 1 . .
C C31 0.5616(7) 1.2885(7) 0.2378(4) 0.100(3) Uani d DU 1 . .
H H31A 0.5800 1.2495 0.2745 0.119 Uiso calc R 1 . .
H H31B 0.6220 1.2927 0.2151 0.119 Uiso calc R 1 . .
C C32 0.5318(10) 1.3937(9) 0.2531(6) 0.159(5) Uani d DU 1 . .
H H32A 0.5133 1.4331 0.2170 0.238 Uiso calc R 1 . .
H H32B 0.5878 1.4286 0.2752 0.238 Uiso calc R 1 . .
H H32C 0.4742 1.3904 0.2774 0.238 Uiso calc R 1 . .
C C33 0.3270(5) 0.8681(5) 0.1364(3) 0.0619(17) Uani d DU 1 . .
H H33A 0.3613 0.8166 0.1123 0.074 Uiso calc R 1 . .
H H33B 0.3317 0.8420 0.1775 0.074 Uiso calc R 1 . .
C C34 0.2147(5) 0.8700(6) 0.1144(4) 0.078(2) Uani d DU 1 . .
H H34A 0.1785 0.9167 0.1404 0.094 Uiso calc R 1 . .
H H34B 0.2087 0.9002 0.0742 0.094 Uiso calc R 1 . .
C C35 0.1644(6) 0.7645(7) 0.1129(5) 0.108(3) Uani d DU 1 . .
H H35A 0.1667 0.7366 0.1535 0.130 Uiso calc R 1 . .
H H35B 0.2036 0.7166 0.0892 0.130 Uiso calc R 1 . .
C C36 0.0566(8) 0.7635(10) 0.0878(6) 0.174(5) Uani d DU 1 . .
H H36A 0.0230 0.8275 0.0994 0.262 Uiso calc R 1 . .
H H36B 0.0221 0.7028 0.1031 0.262 Uiso calc R 1 . .
H H36C 0.0548 0.7595 0.0447 0.262 Uiso calc R 1 . .

loop_
_atom_site_aniso_label
_atom_site_aniso_U_11
_atom_site_aniso_U_22
_atom_site_aniso_U_33
_atom_site_aniso_U_12
_atom_site_aniso_U_13
_atom_site_aniso_U_23
Sn1 0.0420(2) 0.0421(3) 0.0458(2) -0.00321(18) -0.00117(17) -0.00413(18)
Sn2 0.0527(3) 0.0511(3) 0.0405(2) -0.0060(2) 0.00546(18) -0.00393(18)
N1 0.053(3) 0.050(3) 0.046(3) -0.009(3) -0.005(2) 0.007(2)
N2 0.054(3) 0.056(3) 0.040(3) 0.005(3) 0.007(2) -0.005(2)
O1 0.058(3) 0.062(3) 0.046(2) 0.007(2) 0.005(2) 0.005(2)
O2 0.089(4) 0.086(4) 0.041(3) 0.006(3) 0.011(2) 0.004(2)
O3 0.063(3) 0.062(3) 0.042(2) 0.006(2) 0.007(2) 0.002(2)
O4 0.082(3) 0.094(4) 0.059(3) 0.030(3) 0.001(3) 0.012(3)
O5 0.048(2) 0.050(2) 0.036(2) 0.0018(18) 0.0065(17) 0.0003(17)
C1 0.045(3) 0.045(4) 0.059(4) -0.009(3) -0.024(3) 0.005(3)
C2 0.044(3) 0.060(4) 0.045(4) -0.012(3) -0.006(3) 0.009(3)
C3 0.060(4) 0.077(5) 0.049(4) -0.005(4) 0.000(3) 0.012(3)
C4 0.074(5) 0.069(5) 0.062(5) 0.000(4) -0.008(4) 0.025(4)
C5 0.052(4) 0.059(4) 0.066(4) 0.001(3) -0.014(3) 0.006(3)
C6 0.046(3) 0.056(4) 0.055(4) -0.005(3) -0.007(3) 0.001(3)
C7 0.068(5) 0.077(5) 0.063(5) 0.001(4) 0.003(4) -0.006(4)
C8 0.068(5) 0.089(6) 0.082(6) 0.006(4) 0.010(4) -0.015(5)
C9 0.071(5) 0.076(6) 0.107(7) 0.011(4) -0.009(5) -0.003(5)
C10 0.073(5) 0.077(6) 0.090(6) 0.008(4) -0.020(5) 0.016(5)
C11 0.061(4) 0.053(4) 0.056(4) -0.002(3) -0.004(3) -0.010(3)
C12 0.052(4) 0.053(4) 0.045(3) 0.004(3) 0.004(3) 0.002(3)
C13 0.053(4) 0.061(4) 0.067(4) 0.011(3) 0.005(3) -0.001(3)
C14 0.055(4) 0.078(5) 0.069(5) 0.004(4) 0.022(3) -0.006(4)
C15 0.056(4) 0.067(5) 0.058(4) -0.003(3) 0.011(3) -0.007(3)
C16 0.053(4) 0.056(4) 0.046(3) 0.000(3) 0.004(3) -0.005(3)
C17 0.077(5) 0.070(5) 0.059(4) 0.011(4) 0.009(4) 0.006(4)
C18 0.088(5) 0.083(5) 0.053(4) 0.014(4) 0.005(4) 0.005(4)
C19 0.096(6) 0.097(6) 0.057(5) -0.006(5) 0.017(4) 0.012(4)
C20 0.079(5) 0.094(6) 0.062(5) -0.002(5) 0.029(4) 0.001(4)
C21 0.049(4) 0.058(4) 0.061(4) -0.011(3) -0.005(3) 0.003(3)
C22 0.073(5) 0.106(6) 0.075(5) -0.034(4) -0.001(4) -0.002(4)
C23 0.091(6) 0.116(7) 0.099(6) -0.042(5) -0.022(5) 0.004(5)
C24 0.121(9) 0.125(10) 0.143(10) -0.044(8) -0.022(8) 0.028(9)
C24' 0.121(9) 0.125(10) 0.143(10) -0.044(8) -0.022(8) 0.028(9)
C25 0.061(4) 0.045(4) 0.065(4) -0.003(3) -0.015(3) -0.005(3)
C26 0.069(5) 0.066(5) 0.118(6) -0.011(4) -0.024(4) -0.011(4)
C27 0.096(6) 0.093(6) 0.146(8) -0.014(5) -0.030(6) -0.031(6)
C28 0.160(11) 0.131(10) 0.165(11) -0.028(8) -0.016(9) -0.038(8)
C29 0.058(4) 0.057(4) 0.058(4) -0.009(3) -0.001(3) -0.009(3)
C30 0.068(4) 0.075(5) 0.109(6) -0.008(4) -0.002(4) -0.027(5)
C31 0.105(6) 0.070(5) 0.119(6) -0.003(5) -0.024(5) -0.031(5)
C32 0.164(11) 0.130(10) 0.177(12) -0.007(9) -0.023(9) -0.050(9)
C33 0.057(4) 0.053(4) 0.077(4) -0.006(3) 0.010(3) -0.002(3)
C34 0.063(4) 0.077(5) 0.094(5) -0.021(4) -0.002(4) 0.009(4)
C35 0.085(6) 0.085(6) 0.153(8) -0.028(5) 0.000(6) -0.004(6)
C36 0.120(9) 0.159(11) 0.238(14) -0.064(8) -0.038(9) -0.009(10)

loop_
_atom_type_symbol
_atom_type_description
_atom_type_scat_dispersion_real
_atom_type_scat_dispersion_imag
_atom_type_scat_source
C C 0.0033 0.0016 'International Tables Vol C Tables 4.2.6.8 and 6.1.1.4'
H H 0.0000 0.0000 'International Tables Vol C Tables 4.2.6.8 and 6.1.1.4'
N N 0.0061 0.0033 'International Tables Vol C Tables 4.2.6.8 and 6.1.1.4'
O O 0.0106 0.0060 'International Tables Vol C Tables 4.2.6.8 and 6.1.1.4'
Sn Sn -0.6537 1.4246 'International Tables Vol C Tables 4.2.6.8 and 6.1.1.4'

loop_
_geom_angle_atom_site_label_1
_geom_angle_atom_site_label_2
_geom_angle_atom_site_label_3
_geom_angle_site_symmetry_1
_geom_angle_site_symmetry_3
_geom_angle
_geom_angle_publ_flag
O5 Sn1 C25 . . 110.7(2) y
O5 Sn1 C21 . . 113.6(2) y
C25 Sn1 C21 . . 135.5(3) y
O5 Sn1 O5 . 3_675 74.10(15) y
C25 Sn1 O5 . 3_675 98.0(2) y
C21 Sn1 O5 . 3_675 97.2(2) y
O5 Sn1 O1 . . 72.85(14) y
C25 Sn1 O1 . . 94.3(2) y
C21 Sn1 O1 . . 95.2(2) y
O5 Sn1 O1 3_675 . 146.94(14) y
O5 Sn1 N1 . . 129.19(14) y
C25 Sn1 N1 . . 70.85(19) y
C21 Sn1 N1 . . 78.7(2) y
O5 Sn1 N1 3_675 . 156.19(13) y
O1 Sn1 N1 . . 56.67(14) y
O5 Sn2 O3 . . 80.36(15) y
O5 Sn2 C29 . . 105.4(2) y
O3 Sn2 C29 . . 103.7(2) y
O5 Sn2 C33 . . 102.6(2) y
O3 Sn2 C33 . . 105.7(2) y
C29 Sn2 C33 . . 142.1(3) y
O5 Sn2 O1 . . 68.81(14) y
O3 Sn2 O1 . . 149.11(14) y
C29 Sn2 O1 . . 83.4(2) y
C33 Sn2 O1 . . 83.5(2) y
O5 Sn2 N2 . . 149.32(15) y
O3 Sn2 N2 . . 69.24(16) y
C29 Sn2 N2 . . 86.3(2) y
C33 Sn2 N2 . . 82.4(2) y
O1 Sn2 N2 . . 141.64(14) y
C2 N1 C6 . . 118.2(5) ?
C2 N1 Sn1 . . 106.8(4) ?
C6 N1 Sn1 . . 134.0(4) ?
C12 N2 C16 . . 119.7(5) ?
C12 N2 Sn2 . . 110.7(4) ?
C16 N2 Sn2 . . 129.4(4) ?
C1 O1 Sn1 . . 142.9(4) ?
C1 O1 Sn2 . . 119.6(4) ?
Sn1 O1 Sn2 . . 96.27(14) ?
C11 O3 Sn2 . . 127.2(4) ?
Sn1 O5 Sn2 . . 121.61(18) ?
Sn1 O5 Sn1 . 3_675 105.90(15) ?
Sn2 O5 Sn1 . 3_675 132.19(19) ?
O2 C1 O1 . . 124.5(6) ?
O2 C1 C2 . . 121.5(5) ?
O1 C1 C2 . . 114.0(6) ?
N1 C2 C3 . . 122.9(6) ?
N1 C2 C1 . . 118.9(5) ?
C3 C2 C1 . . 118.2(6) ?
C4 C3 C2 . . 119.1(6) ?
C4 C3 H3 . . 120.5 ?
C2 C3 H3 . . 120.5 ?
C3 C4 C5 . . 121.6(6) ?
C3 C4 H4 . . 119.2 ?
C5 C4 H4 . . 119.2 ?
C10 C5 C4 . . 124.6(7) ?
C10 C5 C6 . . 119.8(7) ?
C4 C5 C6 . . 115.6(6) ?
N1 C6 C7 . . 118.9(6) ?
N1 C6 C5 . . 122.6(6) ?
C7 C6 C5 . . 118.5(6) ?
C8 C7 C6 . . 119.3(7) ?
C8 C7 H7 . . 120.4 ?
C6 C7 H7 . . 120.4 ?
C7 C8 C9 . . 121.8(8) ?
C7 C8 H8 . . 119.1 ?
C9 C8 H8 . . 119.1 ?
C10 C9 C8 . . 120.4(8) ?
C10 C9 H9 . . 119.8 ?
C8 C9 H9 . . 119.8 ?
C9 C10 C5 . . 120.2(7) ?
C9 C10 H10 . . 119.9 ?
C5 C10 H10 . . 119.9 ?
O4 C11 O3 . . 124.7(6) ?
O4 C11 C12 . . 119.1(6) ?
O3 C11 C12 . . 116.2(6) ?
N2 C12 C13 . . 123.0(6) ?
N2 C12 C11 . . 116.3(5) ?
C13 C12 C11 . . 120.7(6) ?
C14 C13 C12 . . 117.8(6) ?
C14 C13 H13 . . 121.1 ?
C12 C13 H13 . . 121.1 ?
C13 C14 C15 . . 121.4(6) ?
C13 C14 H14 . . 119.3 ?
C15 C14 H14 . . 119.3 ?
C14 C15 C20 . . 123.9(7) ?
C14 C15 C16 . . 117.6(6) ?
C20 C15 C16 . . 118.5(7) ?
N2 C16 C17 . . 120.7(6) ?
N2 C16 C15 . . 120.5(6) ?
C17 C16 C15 . . 118.8(6) ?
C18 C17 C16 . . 121.3(7) ?
C18 C17 H17 . . 119.3 ?
C16 C17 H17 . . 119.3 ?
C17 C18 C19 . . 120.5(8) ?
C17 C18 H18 . . 119.8 ?
C19 C18 H18 . . 119.8 ?
C20 C19 C18 . . 120.5(7) ?
C20 C19 H19 . . 119.7 ?
C18 C19 H19 . . 119.7 ?
C19 C20 C15 . . 120.3(7) ?
C19 C20 H20 . . 119.8 ?
C15 C20 H20 . . 119.8 ?
C22 C21 Sn1 . . 119.7(5) ?
C22 C21 H21A . . 107.4 ?
Sn1 C21 H21A . . 107.4 ?
C22 C21 H21B . . 107.4 ?
Sn1 C21 H21B . . 107.4 ?
H21A C21 H21B . . 106.9 ?
C21 C22 C23 . . 115.2(7) ?
C21 C22 H22A . . 108.5 ?
C23 C22 H22A . . 108.5 ?
C21 C22 H22B . . 108.5 ?
C23 C22 H22B . . 108.5 ?
H22A C22 H22B . . 107.5 ?
C24 C23 C24' . . 92.9(15) ?
C24 C23 C22 . . 115.9(10) ?
C24' C23 C22 . . 119.4(14) ?
C24 C23 H23A . . 108.3 ?
C24' C23 H23A . . 111.0 ?
C22 C23 H23A . . 108.3 ?
C24 C23 H23B . . 108.3 ?
C22 C23 H23B . . 108.3 ?
H23A C23 H23B . . 107.4 ?
C24' C23 H23C . . 109.2 ?
C22 C23 H23C . . 107.0 ?
H23A C23 H23C . . 100.0 ?
H23B C23 H23C . . 124.7 ?
C24 C23 H23D . . 114.2 ?
C24' C23 H23D . . 105.8 ?
C22 C23 H23D . . 108.0 ?
H23B C23 H23D . . 101.0 ?
H23C C23 H23D . . 106.7 ?
C23 C24 H24A . . 109.5 ?
H23C C24 H24A . . 129.2 ?
C23 C24 H24B . . 109.5 ?
H23C C24 H24B . . 80.8 ?
H24A C24 H24B . . 109.5 ?
C23 C24 H24C . . 109.5 ?
H23C C24 H24C . . 113.3 ?
H24A C24 H24C . . 109.5 ?
H24B C24 H24C . . 109.5 ?
C23 C24' H24D . . 109.5 ?
C23 C24' H24E . . 109.5 ?
H24D C24' H24E . . 109.5 ?
C23 C24' H24F . . 109.5 ?
H24D C24' H24F . . 109.5 ?
H24E C24' H24F . . 109.5 ?
C26 C25 Sn1 . . 115.1(5) ?
C26 C25 H25A . . 108.5 ?
Sn1 C25 H25A . . 108.5 ?
C26 C25 H25B . . 108.5 ?
Sn1 C25 H25B . . 108.5 ?
H25A C25 H25B . . 107.5 ?
C25 C26 C27 . . 113.5(7) ?
C25 C26 H26A . . 108.9 ?
C27 C26 H26A . . 108.9 ?
C25 C26 H26B . . 108.9 ?
C27 C26 H26B . . 108.9 ?
H26A C26 H26B . . 107.7 ?
C28 C27 C26 . . 112.4(9) ?
C28 C27 H27A . . 109.1 ?
C26 C27 H27A . . 109.1 ?
C28 C27 H27B . . 109.1 ?
C26 C27 H27B . . 109.1 ?
H27A C27 H27B . . 107.9 ?
C27 C28 H28A . . 109.5 ?
C27 C28 H28B . . 109.5 ?
H28A C28 H28B . . 109.5 ?
C27 C28 H28C . . 109.5 ?
H28A C28 H28C . . 109.5 ?
H28B C28 H28C . . 109.5 ?
C30 C29 Sn2 . . 116.8(5) ?
C30 C29 H29A . . 108.1 ?
Sn2 C29 H29A . . 108.1 ?
C30 C29 H29B . . 108.1 ?
Sn2 C29 H29B . . 108.1 ?
H29A C29 H29B . . 107.3 ?
C29 C30 C31 . . 111.0(6) ?
C29 C30 H30A . . 109.4 ?
C31 C30 H30A . . 109.4 ?
C29 C30 H30B . . 109.4 ?
C31 C30 H30B . . 109.4 ?
H30A C30 H30B . . 108.0 ?
C32 C31 C30 . . 114.1(8) ?
C32 C31 H31A . . 108.7 ?
C30 C31 H31A . . 108.7 ?
C32 C31 H31B . . 108.7 ?
C30 C31 H31B . . 108.7 ?
H31A C31 H31B . . 107.6 ?
C31 C32 H32A . . 109.5 ?
C31 C32 H32B . . 109.5 ?
H32A C32 H32B . . 109.5 ?
C31 C32 H32C . . 109.5 ?
H32A C32 H32C . . 109.5 ?
H32B C32 H32C . . 109.5 ?
C34 C33 Sn2 . . 117.5(5) ?
C34 C33 H33A . . 107.9 ?
Sn2 C33 H33A . . 107.9 ?
C34 C33 H33B . . 107.9 ?
Sn2 C33 H33B . . 107.9 ?
H33A C33 H33B . . 107.2 ?
C35 C34 C33 . . 114.4(7) ?
C35 C34 H34A . . 108.7 ?
C33 C34 H34A . . 108.7 ?
C35 C34 H34B . . 108.7 ?
C33 C34 H34B . . 108.7 ?
H34A C34 H34B . . 107.6 ?
C34 C35 C36 . . 115.3(9) ?
C34 C35 H35A . . 108.4 ?
C36 C35 H35A . . 108.4 ?
C34 C35 H35B . . 108.4 ?
C36 C35 H35B . . 108.4 ?
H35A C35 H35B . . 107.5 ?
C35 C36 H36A . . 109.5 ?
C35 C36 H36B . . 109.5 ?
H36A C36 H36B . . 109.5 ?
C35 C36 H36C . . 109.5 ?
H36A C36 H36C . . 109.5 ?
H36B C36 H36C . . 109.5 ?

loop_
_geom_bond_atom_site_label_1
_geom_bond_atom_site_label_2
_geom_bond_site_symmetry_2
_geom_bond_distance
_geom_bond_publ_flag
Sn1 O5 . 2.042(4) y
Sn1 C25 . 2.124(6) ?
Sn1 C21 . 2.126(6) ?
Sn1 O5 3_675 2.141(4) y
Sn1 O1 . 2.304(4) y
Sn1 N1 . 3.184(5) y
Sn2 O5 . 2.049(4) y
Sn2 O3 . 2.111(4) y
Sn2 C29 . 2.131(6) ?
Sn2 C33 . 2.138(6) ?
Sn2 O1 . 2.488(4) y
Sn2 N2 . 2.539(5) y
N1 C2 . 1.322(7) ?
N1 C6 . 1.367(8) ?
N2 C12 . 1.315(7) ?
N2 C16 . 1.373(8) ?
O1 C1 . 1.321(7) ?
O2 C1 . 1.191(7) ?
O3 C11 . 1.281(8) ?
O4 C11 . 1.223(7) ?
O5 Sn1 3_675 2.141(4) ?
C1 C2 . 1.535(9) ?
C2 C3 . 1.402(8) ?
C3 C4 . 1.346(9) ?
C3 H3 . 0.9300 ?
C4 C5 . 1.402(10) ?
C4 H4 . 0.9300 ?
C5 C10 . 1.395(10) ?
C5 C6 . 1.429(9) ?
C6 C7 . 1.415(9) ?
C7 C8 . 1.348(10) ?
C7 H7 . 0.9300 ?
C8 C9 . 1.406(11) ?
C8 H8 . 0.9300 ?
C9 C10 . 1.345(12) ?
C9 H9 . 0.9300 ?
C10 H10 . 0.9300 ?
C11 C12 . 1.517(9) ?
C12 C13 . 1.413(8) ?
C13 C14 . 1.356(9) ?
C13 H13 . 0.9300 ?
C14 C15 . 1.398(9) ?
C14 H14 . 0.9300 ?
C15 C20 . 1.408(9) ?
C15 C16 . 1.416(9) ?
C16 C17 . 1.403(9) ?
C17 C18 . 1.335(9) ?
C17 H17 . 0.9300 ?
C18 C19 . 1.394(11) ?
C18 H18 . 0.9300 ?
C19 C20 . 1.363(11) ?
C19 H19 . 0.9300 ?
C20 H20 . 0.9300 ?
C21 C22 . 1.486(8) ?
C21 H21A . 0.9700 ?
C21 H21B . 0.9700 ?
C22 C23 . 1.512(9) ?
C22 H22A . 0.9700 ?
C22 H22B . 0.9700 ?
C23 C24 . 1.409(13) ?
C23 C24' . 1.476(18) ?
C23 H23A . 0.9700 ?
C23 H23B . 0.9700 ?
C23 H23C . 0.9700 ?
C23 H23D . 0.9700 ?
C24 H23C . 0.5516 ?
C24 H24A . 0.9600 ?
C24 H24B . 0.9600 ?
C24 H24C . 0.9600 ?
C24' H24D . 0.9600 ?
C24' H24E . 0.9600 ?
C24' H24F . 0.9600 ?
C25 C26 . 1.493(8) ?
C25 H25A . 0.9700 ?
C25 H25B . 0.9700 ?
C26 C27 . 1.570(10) ?
C26 H26A . 0.9700 ?
C26 H26B . 0.9700 ?
C27 C28 . 1.428(12) ?
C27 H27A . 0.9700 ?
C27 H27B . 0.9700 ?
C28 H28A . 0.9600 ?
C28 H28B . 0.9600 ?
C28 H28C . 0.9600 ?
C29 C30 . 1.506(8) ?
C29 H29A . 0.9700 ?
C29 H29B . 0.9700 ?
C30 C31 . 1.555(9) ?
C30 H30A . 0.9700 ?
C30 H30B . 0.9700 ?
C31 C32 . 1.426(11) ?
C31 H31A . 0.9700 ?
C31 H31B . 0.9700 ?
C32 H32A . 0.9600 ?
C32 H32B . 0.9600 ?
C32 H32C . 0.9600 ?
C33 C34 . 1.518(8) ?
C33 H33A . 0.9700 ?
C33 H33B . 0.9700 ?
C34 C35 . 1.479(9) ?
C34 H34A . 0.9700 ?
C34 H34B . 0.9700 ?
C35 C36 . 1.482(11) ?
C35 H35A . 0.9700 ?
C35 H35B . 0.9700 ?
C36 H36A . 0.9600 ?
C36 H36B . 0.9600 ?
C36 H36C . 0.9600 ?
